data_7006450
loop_
_publ_author_name
'Carter, Shawn M.'
'Lee, Jonghyuk'
'Hixson, Christopher Adam'
'Powell, Douglas R.'
'Wheeler, Ralph A.'
'Shaw, Michael J.'
'Richter-Addo, George B'

_publ_section_title
;
 Fiber-optic infrared reflectance spectroelectrochemical studies of
 osmium and ruthenium nitrosyl porphyrins containing alkoxide and
 thiolate ligands.
;
_journal_issue 10
_journal_name_full 'Dalton transactions (Cambridge, England : 2003)'
_journal_page_first 1338
_journal_page_last 1346
_journal_paper_doi 10.1039/b510717b
_journal_year 2006
_chemical_formula_sum 'C38 H49 N5 O2 Os'
_chemical_formula_weight 798.02
_chemical_name_common (OEP)Os(NO)(OEt)
_chemical_name_systematic
;
?
;
_space_group_IT_number 2
_symmetry_cell_setting triclinic
_symmetry_space_group_name_Hall '-P 1'
_symmetry_space_group_name_H-M 'P -1'
_atom_sites_solution_hydrogens geom
_atom_sites_solution_primary direct
_atom_sites_solution_secondary difmap
_audit_creation_method SHELXL-97
_cell_angle_alpha 86.080(2)
_cell_angle_beta 77.988(2)
_cell_angle_gamma 65.350(2)
_cell_formula_units_Z 1
_cell_length_a 8.6866(14)
_cell_length_b 10.0634(16)
_cell_length_c 11.0019(17)
_cell_measurement_reflns_used 6480
_cell_measurement_temperature 153(2)
_cell_measurement_theta_max 28.04
_cell_measurement_theta_min 2.63
_cell_volume 854.8(2)
_computing_cell_refinement 'Bruker SMART'
_computing_data_collection 'Bruker SMART'
_computing_data_reduction 'Bruker SAINT'
_computing_molecular_graphics 'Bruker SHELXTL'
_computing_publication_material 'Bruker SHELXTL'
_computing_structure_refinement 'SHELXL-97 (Sheldrick, 1997)'
_computing_structure_solution 'SHELXS-97 (Sheldrick, 1990)'
_diffrn_ambient_temperature 153(2)
_diffrn_measured_fraction_theta_full 0.991
_diffrn_measured_fraction_theta_max 0.991
_diffrn_measurement_device_type 'CCD area detector'
_diffrn_measurement_method 'omega scans'
_diffrn_radiation_monochromator graphite
_diffrn_radiation_source 'fine-focus sealed tube'
_diffrn_radiation_type MoK\a
_diffrn_radiation_wavelength 0.71073
_diffrn_reflns_av_R_equivalents 0.0301
_diffrn_reflns_av_sigmaI/netI 0.0372
_diffrn_reflns_limit_h_max 10
_diffrn_reflns_limit_h_min -10
_diffrn_reflns_limit_k_max 12
_diffrn_reflns_limit_k_min -12
_diffrn_reflns_limit_l_max 13
_diffrn_reflns_limit_l_min -13
_diffrn_reflns_number 8949
_diffrn_reflns_theta_full 26.50
_diffrn_reflns_theta_max 26.50
_diffrn_reflns_theta_min 2.63
_diffrn_standards_decay_% 0
_diffrn_standards_interval_count 0
_diffrn_standards_number 0
_exptl_absorpt_coefficient_mu 3.771
_exptl_absorpt_correction_T_max 0.5193
_exptl_absorpt_correction_T_min 0.3438
_exptl_absorpt_correction_type multi-scan
_exptl_absorpt_process_details Bruker(2001)SADABS,BrukerAXSInc.,Madison,WI
_exptl_crystal_colour red
_exptl_crystal_density_diffrn 1.550
_exptl_crystal_density_method 'not measured'
_exptl_crystal_description plate
_exptl_crystal_F_000 404
_exptl_crystal_size_max 0.36
_exptl_crystal_size_mid 0.26
_exptl_crystal_size_min 0.20
_refine_diff_density_max 2.350
_refine_diff_density_min -1.880
_refine_diff_density_rms 0.115
_refine_ls_extinction_method none
_refine_ls_goodness_of_fit_ref 1.106
_refine_ls_hydrogen_treatment mixed
_refine_ls_matrix_type full
_refine_ls_number_parameters 251
_refine_ls_number_reflns 3514
_refine_ls_number_restraints 49
_refine_ls_restrained_S_all 1.113
_refine_ls_R_factor_all 0.0522
_refine_ls_R_factor_gt 0.0398
_refine_ls_shift/su_max 0.034
_refine_ls_shift/su_mean 0.002
_refine_ls_structure_factor_coef Fsqd
_refine_ls_weighting_details 'calc w=1/[\s^2^(Fo^2^)+(0.0616P)^2^+0.5380P] where P=(Fo^2^+2Fc^2^)/3'
_refine_ls_weighting_scheme calc
_refine_ls_wR_factor_gt 0.0966
_refine_ls_wR_factor_ref 0.1039
_reflns_number_gt 3104
_reflns_number_total 3514
_reflns_threshold_expression >2sigma(I)
_cod_data_source_file b510717b.txt
_cod_data_source_block gr2792m
_cod_depositor_comments
;
The following automatic conversions were performed:
'_symmetry_cell_setting' value 'Triclinic' changed to 'triclinic'
according to '/home/saulius/struct/CIF-dictionaries/cif_core.dic'
dictionary named 'cif_core.dic' version 2.4.1 from 2010-06-29.

Automatic conversion script
Id: cif_fix_enum 1527 2010-12-29 10:47:43Z saulius 
;
_cod_original_sg_symbol_H-M P-1
_cod_database_code 7006450

loop_
_symmetry_equiv_pos_as_xyz
'x, y, z'
'-x, -y, -z'

loop_
_atom_site_label
_atom_site_type_symbol
_atom_site_fract_x
_atom_site_fract_y
_atom_site_fract_z
_atom_site_U_iso_or_equiv
_atom_site_adp_type
_atom_site_occupancy
_atom_site_symmetry_multiplicity
_atom_site_calc_flag
_atom_site_refinement_flags
_atom_site_disorder_assembly
_atom_site_disorder_group
Os1 Os 0.5000 0.5000 0.5000 0.05355(9) Uani 1 2 d SD . .
N1 N 0.3954(5) 0.3552(4) 0.5732(3) 0.0477(9) Uani 1 1 d . B .
N2 N 0.3674(5) 0.5416(4) 0.3563(3) 0.0504(10) Uani 1 1 d . B .
N3 N 0.2959(12) 0.6407(9) 0.5925(9) 0.0441(16) Uani 0.50 1 d PDU B .
O1 O 0.1800(9) 0.7369(8) 0.6500(6) 0.0579(18) Uani 0.50 1 d PD . .
C1 C 0.4214(6) 0.2788(5) 0.6806(4) 0.0506(12) Uani 1 1 d . . .
C2 C 0.3201(6) 0.1922(5) 0.6998(4) 0.0544(12) Uani 1 1 d . B .
C3 C 0.2359(6) 0.2180(5) 0.6043(4) 0.0529(12) Uani 1 1 d . . .
C4 C 0.2819(6) 0.3229(5) 0.5253(4) 0.0492(12) Uani 1 1 d . B .
C5 C 0.2184(6) 0.3828(5) 0.4189(4) 0.0485(11) Uani 1 1 d . . .
H5 H 0.1391 0.3506 0.3970 0.058 Uiso 1 1 calc R B .
C6 C 0.2565(6) 0.4833(5) 0.3410(4) 0.0461(11) Uani 1 1 d . B .
C7 C 0.1862(6) 0.5447(5) 0.2307(4) 0.0543(13) Uani 1 1 d . . .
C8 C 0.2573(7) 0.6384(5) 0.1825(4) 0.0576(13) Uani 1 1 d D A .
C9 C 0.3718(6) 0.6366(5) 0.2605(4) 0.0513(12) Uani 1 1 d . . .
C10 C 0.4717(7) 0.7164(5) 0.2439(4) 0.0557(13) Uani 1 1 d . . .
H10 H 0.4660 0.7749 0.1720 0.067 Uiso 1 1 calc R . .
C11 C 0.3104(7) 0.0967(6) 0.8103(5) 0.0662(15) Uani 1 1 d . . .
H11A H 0.2035 0.0807 0.8197 0.079 Uiso 1 1 calc R B .
H11B H 0.3020 0.1490 0.8860 0.079 Uiso 1 1 calc R . .
C12 C 0.4635(9) -0.0506(7) 0.8008(8) 0.101(3) Uani 1 1 d . B .
H12A H 0.4522 -0.1040 0.8776 0.152 Uiso 1 1 calc R . .
H12B H 0.5704 -0.0361 0.7883 0.152 Uiso 1 1 calc R . .
H12C H 0.4668 -0.1069 0.7303 0.152 Uiso 1 1 calc R . .
C13 C 0.1234(7) 0.1498(6) 0.5766(5) 0.0595(13) Uani 1 1 d . B .
H13A H 0.0266 0.2247 0.5424 0.071 Uiso 1 1 calc R . .
H13B H 0.0737 0.1151 0.6549 0.071 Uiso 1 1 calc R . .
C14 C 0.2218(8) 0.0214(6) 0.4838(6) 0.0720(16) Uani 1 1 d . . .
H14A H 0.1428 -0.0194 0.4685 0.108 Uiso 1 1 calc R B .
H14B H 0.3161 -0.0542 0.5180 0.108 Uiso 1 1 calc R . .
H14C H 0.2695 0.0555 0.4056 0.108 Uiso 1 1 calc R . .
C15 C 0.0620(7) 0.5033(6) 0.1831(5) 0.0629(14) Uani 1 1 d . B .
H15A H -0.0078 0.5854 0.1354 0.076 Uiso 1 1 calc R . .
H15B H -0.0179 0.4865 0.2545 0.076 Uiso 1 1 calc R . .
C16 C 0.1537(8) 0.3665(8) 0.1004(7) 0.096(2) Uani 1 1 d . . .
H16A H 0.0680 0.3443 0.0707 0.143 Uiso 1 1 calc R B .
H16B H 0.2199 0.2842 0.1480 0.143 Uiso 1 1 calc R . .
H16C H 0.2322 0.3829 0.0291 0.143 Uiso 1 1 calc R . .
C17 C 0.2052(13) 0.7312(11) 0.0691(6) 0.057(3) Uani 0.576(10) 1 d PDU A 3
H17A H 0.0849 0.7496 0.0659 0.069 Uiso 0.576(10) 1 calc PR A 3
H17B H 0.2096 0.8268 0.0776 0.069 Uiso 0.576(10) 1 calc PR A 3
C18 C 0.3254(13) 0.6545(13) -0.0518(7) 0.073(3) Uani 0.576(10) 1 d PDU A 3
H18A H 0.4458 0.6250 -0.0446 0.109 Uiso 0.576(10) 1 calc PR A 3
H18B H 0.2999 0.7216 -0.1210 0.109 Uiso 0.576(10) 1 calc PR A 3
H18C H 0.3073 0.5677 -0.0671 0.109 Uiso 0.576(10) 1 calc PR A 3
C17' C 0.257(2) 0.7252(12) 0.0621(9) 0.063(4) Uani 0.424(10) 1 d PDU A 4
H17C H 0.3783 0.7023 0.0200 0.076 Uiso 0.424(10) 1 calc PR A 4
H17D H 0.2026 0.6945 0.0057 0.076 Uiso 0.424(10) 1 calc PR A 4
C18' C 0.1608(16) 0.8903(10) 0.0869(11) 0.073(4) Uani 0.424(10) 1 d PDU A 4
H18D H 0.1432 0.9403 0.0081 0.109 Uiso 0.424(10) 1 calc PR A 4
H18E H 0.2288 0.9247 0.1268 0.109 Uiso 0.424(10) 1 calc PR A 4
H18F H 0.0485 0.9116 0.1418 0.109 Uiso 0.424(10) 1 calc PR A 4
O2 O 0.6747(10) 0.3399(8) 0.4108(8) 0.0441(16) Uani 0.50 1 d PDU B 1
C19 C 0.7384(16) 0.3277(14) 0.2871(9) 0.071(3) Uani 0.50 1 d PD B 1
H19A H 0.7539 0.4173 0.2575 0.085 Uiso 0.50 1 calc PR B 1
H19B H 0.6559 0.3167 0.2429 0.085 Uiso 0.50 1 calc PR B 1
C20 C 0.9058(14) 0.1995(12) 0.2598(11) 0.064(3) Uani 0.50 1 d P B 1
H20A H 0.9500 0.1898 0.1698 0.095 Uiso 0.50 1 calc PR B 1
H20B H 0.8902 0.1112 0.2902 0.095 Uiso 0.50 1 calc PR B 1
H20C H 0.9883 0.2123 0.3012 0.095 Uiso 0.50 1 calc PR B 1

loop_
_atom_site_aniso_label
_atom_site_aniso_U_11
_atom_site_aniso_U_22
_atom_site_aniso_U_33
_atom_site_aniso_U_23
_atom_site_aniso_U_13
_atom_site_aniso_U_12
Os1 0.08958(19) 0.03526(13) 0.03360(13) 0.01053(9) -0.02163(11) -0.02073(11)
N1 0.067(2) 0.0306(17) 0.0311(18) 0.0051(13) -0.0076(15) -0.0078(15)
N2 0.071(2) 0.0342(18) 0.0262(17) 0.0042(14) -0.0060(16) -0.0044(17)
N3 0.064(3) 0.027(2) 0.0355(17) 0.0053(15) -0.0086(17) -0.0149(19)
O1 0.059(4) 0.051(4) 0.040(4) 0.002(3) -0.007(3) -0.001(3)
C1 0.067(3) 0.034(2) 0.031(2) 0.0015(16) 0.0002(18) -0.0060(19)
C2 0.065(3) 0.036(2) 0.040(2) 0.0033(18) 0.003(2) -0.006(2)
C3 0.063(3) 0.036(2) 0.040(2) -0.0014(18) 0.003(2) -0.0070(19)
C4 0.061(3) 0.030(2) 0.033(2) -0.0017(16) 0.0022(18) -0.0015(18)
C5 0.059(2) 0.037(2) 0.037(2) -0.0032(17) -0.0077(18) -0.0086(18)
C6 0.056(2) 0.036(2) 0.032(2) -0.0029(16) -0.0059(17) -0.0057(18)
C7 0.061(3) 0.045(2) 0.034(2) -0.0007(19) -0.0078(19) 0.000(2)
C8 0.075(3) 0.048(3) 0.029(2) 0.0031(19) -0.009(2) -0.006(2)
C9 0.069(3) 0.037(2) 0.031(2) 0.0003(17) -0.0062(19) -0.007(2)
C10 0.082(3) 0.038(2) 0.029(2) 0.0101(17) -0.009(2) -0.010(2)
C11 0.070(3) 0.053(3) 0.055(3) 0.017(2) 0.002(2) -0.015(2)
C12 0.084(4) 0.062(4) 0.112(6) 0.045(4) 0.015(4) -0.009(3)
C13 0.067(3) 0.048(3) 0.048(3) 0.002(2) 0.005(2) -0.017(2)
C14 0.084(3) 0.055(3) 0.070(4) -0.009(3) 0.011(3) -0.033(3)
C15 0.063(3) 0.060(3) 0.044(3) 0.003(2) -0.018(2) -0.002(2)
C16 0.077(3) 0.101(5) 0.088(4) -0.038(4) -0.047(3) 0.005(3)
C17 0.056(5) 0.068(5) 0.039(4) 0.010(4) -0.014(3) -0.017(4)
C18 0.076(5) 0.084(6) 0.045(5) 0.002(4) -0.012(4) -0.020(5)
C17' 0.064(7) 0.078(6) 0.041(5) 0.030(5) -0.023(4) -0.022(5)
C18' 0.060(6) 0.086(8) 0.061(7) 0.047(6) -0.018(5) -0.024(5)
O2 0.064(3) 0.027(2) 0.0355(17) 0.0053(15) -0.0086(17) -0.0149(19)
C19 0.088(7) 0.077(7) 0.047(6) -0.006(5) -0.001(5) -0.039(6)
C20 0.071(6) 0.057(6) 0.058(6) 0.001(5) 0.005(5) -0.030(5)

loop_
_atom_type_symbol
_atom_type_description
_atom_type_scat_dispersion_real
_atom_type_scat_dispersion_imag
_atom_type_scat_source
C C 0.0033 0.0016 'International Tables Vol C Tables 4.2.6.8 and 6.1.1.4'
H H 0.0000 0.0000 'International Tables Vol C Tables 4.2.6.8 and 6.1.1.4'
N N 0.0061 0.0033 'International Tables Vol C Tables 4.2.6.8 and 6.1.1.4'
O O 0.0106 0.0060 'International Tables Vol C Tables 4.2.6.8 and 6.1.1.4'
Os Os -1.2165 7.6030 'International Tables Vol C Tables 4.2.6.8 and 6.1.1.4'

loop_
_geom_angle_atom_site_label_1
_geom_angle_atom_site_label_2
_geom_angle_atom_site_label_3
_geom_angle
_geom_angle_site_symmetry_1
_geom_angle_site_symmetry_3
_geom_angle_publ_flag
O2 Os1 O2 180.000(1) 2_666 . ?
O2 Os1 N3 168.4(6) 2_666 2_666 ?
O2 Os1 N3 11.6(6) . 2_666 ?
O2 Os1 N3 11.6(6) 2_666 . ?
O2 Os1 N3 168.4(6) . . ?
N3 Os1 N3 180.000(1) 2_666 . ?
O2 Os1 N1 85.2(3) 2_666 2_666 ?
O2 Os1 N1 94.8(3) . 2_666 ?
N3 Os1 N1 84.1(3) 2_666 2_666 ?
N3 Os1 N1 95.9(3) . 2_666 ?
O2 Os1 N1 94.8(3) 2_666 . ?
O2 Os1 N1 85.2(3) . . ?
N3 Os1 N1 95.9(3) 2_666 . ?
N3 Os1 N1 84.1(3) . . ?
N1 Os1 N1 180.000(1) 2_666 . ?
O2 Os1 N2 90.8(3) 2_666 . ?
O2 Os1 N2 89.2(3) . . ?
N3 Os1 N2 93.7(4) 2_666 . ?
N3 Os1 N2 86.3(4) . . ?
N1 Os1 N2 89.89(16) 2_666 . ?
N1 Os1 N2 90.11(16) . . ?
O2 Os1 N2 89.2(3) 2_666 2_666 ?
O2 Os1 N2 90.8(3) . 2_666 ?
N3 Os1 N2 86.3(4) 2_666 2_666 ?
N3 Os1 N2 93.7(4) . 2_666 ?
N1 Os1 N2 90.11(16) 2_666 2_666 ?
N1 Os1 N2 89.89(16) . 2_666 ?
N2 Os1 N2 180.000(1) . 2_666 ?
C4 N1 C1 107.9(4) . . ?
C4 N1 Os1 125.6(3) . . ?
C1 N1 Os1 126.4(4) . . ?
C6 N2 C9 107.7(4) . . ?
C6 N2 Os1 126.2(3) . . ?
C9 N2 Os1 126.0(4) . . ?
O1 N3 Os1 172.4(10) . . ?
N1 C1 C10 125.0(5) . 2_666 ?
N1 C1 C2 108.5(5) . . ?
C10 C1 C2 126.6(4) 2_666 . ?
C3 C2 C1 107.6(4) . . ?
C3 C2 C11 128.0(5) . . ?
C1 C2 C11 124.4(5) . . ?
C2 C3 C4 106.8(5) . . ?
C2 C3 C13 128.7(5) . . ?
C4 C3 C13 124.4(5) . . ?
N1 C4 C5 125.3(4) . . ?
N1 C4 C3 109.2(4) . . ?
C5 C4 C3 125.5(5) . . ?
C6 C5 C4 128.0(5) . . ?
N2 C6 C5 124.8(4) . . ?
N2 C6 C7 108.7(4) . . ?
C5 C6 C7 126.5(5) . . ?
C8 C7 C6 107.1(5) . . ?
C8 C7 C15 129.1(5) . . ?
C6 C7 C15 123.8(5) . . ?
C7 C8 C9 107.5(4) . . ?
C7 C8 C17 122.0(7) . . ?
C9 C8 C17 130.4(7) . . ?
C7 C8 C17' 134.8(9) . . ?
C9 C8 C17' 117.2(9) . . ?
C17 C8 C17' 15.8(9) . . ?
N2 C9 C10 124.7(5) . . ?
N2 C9 C8 108.9(5) . . ?
C10 C9 C8 126.4(4) . . ?
C1 C10 C9 127.9(4) 2_666 . ?
C2 C11 C12 113.9(5) . . ?
C3 C13 C14 112.5(4) . . ?
C7 C15 C16 112.2(4) . . ?
C18 C17 C8 111.3(6) . . ?
C18' C17' C8 112.0(7) . . ?
C19 O2 Os1 128.0(8) . . ?
O2 C19 C20 109.8(10) . . ?

loop_
_geom_bond_atom_site_label_1
_geom_bond_atom_site_label_2
_geom_bond_distance
_geom_bond_site_symmetry_2
_geom_bond_publ_flag
Os1 O2 1.849(7) 2_666 ?
Os1 O2 1.849(7) . ?
Os1 N3 1.880(7) 2_666 ?
Os1 N3 1.880(7) . ?
Os1 N1 2.059(4) 2_666 ?
Os1 N1 2.059(4) . ?
Os1 N2 2.066(4) . ?
Os1 N2 2.066(4) 2_666 ?
N1 C4 1.364(7) . ?
N1 C1 1.372(6) . ?
N2 C6 1.361(7) . ?
N2 C9 1.380(6) . ?
N3 O1 1.165(9) . ?
C1 C10 1.385(8) 2_666 ?
C1 C2 1.454(8) . ?
C2 C3 1.353(8) . ?
C2 C11 1.508(7) . ?
C3 C4 1.453(7) . ?
C3 C13 1.494(8) . ?
C4 C5 1.391(6) . ?
C5 C6 1.381(7) . ?
C6 C7 1.456(6) . ?
C7 C8 1.354(8) . ?
C7 C15 1.501(8) . ?
C8 C9 1.436(8) . ?
C8 C17 1.534(8) . ?
C8 C17' 1.535(9) . ?
C9 C10 1.388(8) . ?
C10 C1 1.385(8) 2_666 ?
C11 C12 1.515(8) . ?
C13 C14 1.529(7) . ?
C15 C16 1.521(8) . ?
C17 C18 1.532(11) . ?
C17' C18' 1.531(12) . ?
O2 C19 1.351(12) . ?
C19 C20 1.475(16) . ?

loop_
_geom_torsion_atom_site_label_1
_geom_torsion_atom_site_label_2
_geom_torsion_atom_site_label_3
_geom_torsion_atom_site_label_4
_geom_torsion
_geom_torsion_site_symmetry_1
_geom_torsion_site_symmetry_2
_geom_torsion_site_symmetry_3
_geom_torsion_site_symmetry_4
_geom_torsion_publ_flag
O2 Os1 N1 C4 89.9(4) 2_666 . . . ?
O2 Os1 N1 C4 -90.1(4) . . . . ?
N3 Os1 N1 C4 -94.7(5) 2_666 . . . ?
N3 Os1 N1 C4 85.3(5) . . . . ?
N2 Os1 N1 C4 -0.9(3) . . . . ?
N2 Os1 N1 C4 179.1(3) 2_666 . . . ?
O2 Os1 N1 C1 -87.4(4) 2_666 . . . ?
O2 Os1 N1 C1 92.6(4) . . . . ?
N3 Os1 N1 C1 88.1(5) 2_666 . . . ?
N3 Os1 N1 C1 -91.9(5) . . . . ?
N2 Os1 N1 C1 -178.1(3) . . . . ?
N2 Os1 N1 C1 1.9(3) 2_666 . . . ?
O2 Os1 N2 C6 -93.0(4) 2_666 . . . ?
O2 Os1 N2 C6 87.0(4) . . . . ?
N3 Os1 N2 C6 97.6(5) 2_666 . . . ?
N3 Os1 N2 C6 -82.4(5) . . . . ?
N1 Os1 N2 C6 -178.3(3) 2_666 . . . ?
N1 Os1 N2 C6 1.7(3) . . . . ?
O2 Os1 N2 C9 85.1(4) 2_666 . . . ?
O2 Os1 N2 C9 -94.9(4) . . . . ?
N3 Os1 N2 C9 -84.2(5) 2_666 . . . ?
N3 Os1 N2 C9 95.8(5) . . . . ?
N1 Os1 N2 C9 -0.1(3) 2_666 . . . ?
N1 Os1 N2 C9 179.9(3) . . . . ?
C4 N1 C1 C10 -179.8(4) . . . 2_666 ?
Os1 N1 C1 C10 -2.2(6) . . . 2_666 ?
C4 N1 C1 C2 0.9(5) . . . . ?
Os1 N1 C1 C2 178.5(3) . . . . ?
N1 C1 C2 C3 0.0(5) . . . . ?
C10 C1 C2 C3 -179.3(4) 2_666 . . . ?
N1 C1 C2 C11 -178.1(4) . . . . ?
C10 C1 C2 C11 2.6(7) 2_666 . . . ?
C1 C2 C3 C4 -0.9(5) . . . . ?
C11 C2 C3 C4 177.2(4) . . . . ?
C1 C2 C3 C13 176.2(4) . . . . ?
C11 C2 C3 C13 -5.8(8) . . . . ?
C1 N1 C4 C5 177.7(4) . . . . ?
Os1 N1 C4 C5 0.0(6) . . . . ?
C1 N1 C4 C3 -1.4(5) . . . . ?
Os1 N1 C4 C3 -179.0(3) . . . . ?
C2 C3 C4 N1 1.4(5) . . . . ?
C13 C3 C4 N1 -175.8(4) . . . . ?
C2 C3 C4 C5 -177.7(4) . . . . ?
C13 C3 C4 C5 5.1(7) . . . . ?
N1 C4 C5 C6 0.6(7) . . . . ?
C3 C4 C5 C6 179.5(4) . . . . ?
C9 N2 C6 C5 179.8(4) . . . . ?
Os1 N2 C6 C5 -1.8(6) . . . . ?
C9 N2 C6 C7 -0.4(5) . . . . ?
Os1 N2 C6 C7 178.1(3) . . . . ?
C4 C5 C6 N2 0.4(7) . . . . ?
C4 C5 C6 C7 -179.4(4) . . . . ?
N2 C6 C7 C8 0.1(5) . . . . ?
C5 C6 C7 C8 179.9(4) . . . . ?
N2 C6 C7 C15 178.6(4) . . . . ?
C5 C6 C7 C15 -1.5(7) . . . . ?
C6 C7 C8 C9 0.2(5) . . . . ?
C15 C7 C8 C9 -178.2(4) . . . . ?
C6 C7 C8 C17 -176.3(5) . . . . ?
C15 C7 C8 C17 5.2(8) . . . . ?
C6 C7 C8 C17' 171.7(8) . . . . ?
C15 C7 C8 C17' -6.8(10) . . . . ?
C6 N2 C9 C10 -179.5(4) . . . . ?
Os1 N2 C9 C10 2.1(6) . . . . ?
C6 N2 C9 C8 0.5(5) . . . . ?
Os1 N2 C9 C8 -177.9(3) . . . . ?
C7 C8 C9 N2 -0.5(5) . . . . ?
C17 C8 C9 N2 175.7(5) . . . . ?
C17' C8 C9 N2 -173.7(6) . . . . ?
C7 C8 C9 C10 179.6(4) . . . . ?
C17 C8 C9 C10 -4.3(8) . . . . ?
C17' C8 C9 C10 6.4(8) . . . . ?
N2 C9 C10 C1 -2.4(8) . . . 2_666 ?
C8 C9 C10 C1 177.5(4) . . . 2_666 ?
C3 C2 C11 C12 102.1(7) . . . . ?
C1 C2 C11 C12 -80.2(8) . . . . ?
C2 C3 C13 C14 -95.7(6) . . . . ?
C4 C3 C13 C14 80.9(6) . . . . ?
C8 C7 C15 C16 93.4(7) . . . . ?
C6 C7 C15 C16 -84.8(6) . . . . ?
C7 C8 C17 C18 -93.2(10) . . . . ?
C9 C8 C17 C18 91.2(11) . . . . ?
C17' C8 C17 C18 54(3) . . . . ?
C7 C8 C17' C18' 113.3(12) . . . . ?
C9 C8 C17' C18' -75.8(14) . . . . ?
C17 C8 C17' C18' 73(3) . . . . ?
N3 Os1 O2 C19 -74(3) 2_666 . . . ?
N3 Os1 O2 C19 106(3) . . . . ?
N1 Os1 O2 C19 -51.0(11) 2_666 . . . ?
N1 Os1 O2 C19 129.0(11) . . . . ?
N2 Os1 O2 C19 38.8(11) . . . . ?
N2 Os1 O2 C19 -141.2(11) 2_666 . . . ?
Os1 O2 C19 C20 164.2(8) . . . . ?
